data_7213011
loop_
_publ_author_name
'Painter, Gavin F.'
'Grove, Simon J. A.'
'Gilbert, Ian H.'
'Holmes, Andrew B.'
'Raithby, Paul R.'
'Hill, Malcolm L.'
'Hawkins, Phillip T.'
'Stephens, Leonard R.'

_publ_section_title
;
 General synthesis of 3-phosphorylated myo-inositol phospholipids and
 derivatives
;
_journal_issue 8
_journal_name_full 'Journal of the Chemical Society, Perkin Transactions 1'
_journal_page_first 923
_journal_paper_doi 10.1039/a900278b
_journal_year 1999
_chemical_formula_sum 'C52 H56 O10'
_chemical_formula_weight 840.97
_space_group_IT_number 1
_symmetry_cell_setting triclinic
_symmetry_space_group_name_Hall 'P 1'
_symmetry_space_group_name_H-M 'P 1'
_atom_sites_solution_hydrogens geom
_atom_sites_solution_primary direct
_atom_sites_solution_secondary difmap
_audit_creation_method SHELXL-97
_cell_angle_alpha 64.94(4)
_cell_angle_beta 86.34(4)
_cell_angle_gamma 80.33(4)
_cell_formula_units_Z 1
_cell_length_a 6.164(9)
_cell_length_b 14.114(5)
_cell_length_c 14.378(5)
_cell_measurement_reflns_used 'Post data collection refinement'
_cell_measurement_temperature 180(2)
_cell_volume 1117.0(18)
_computing_cell_refinement 'Rigaku control software'
_computing_data_collection 'Rigaku control software'
_computing_data_reduction TeXsan
_computing_molecular_graphics 'SHELXTL-PLUS (Sheldrick, 1991)'
_computing_publication_material 'SHELXL-97 (Sheldrick, 1997)'
_computing_structure_refinement 'SHELXL-97 (Sheldrick, 1997)'
_computing_structure_solution 'SHELXS-97 (Sheldrick, 1990)'
_diffrn_ambient_temperature 180(2)
_diffrn_measured_fraction_theta_full 0.959
_diffrn_measured_fraction_theta_max 0.959
_diffrn_measurement_device_type RAXIS-IIC
_diffrn_measurement_method '2 sets of 30 frames, 6 deg. per frame'
_diffrn_radiation_monochromator graphite
_diffrn_radiation_source 'Rotating anode'
_diffrn_radiation_type MoK\a
_diffrn_radiation_wavelength 0.71073
_diffrn_reflns_av_R_equivalents 0.0700
_diffrn_reflns_av_sigmaI/netI 0.1233
_diffrn_reflns_limit_h_max 7
_diffrn_reflns_limit_h_min 0
_diffrn_reflns_limit_k_max 16
_diffrn_reflns_limit_k_min -16
_diffrn_reflns_limit_l_max 17
_diffrn_reflns_limit_l_min -16
_diffrn_reflns_number 6913
_diffrn_reflns_theta_full 25.20
_diffrn_reflns_theta_max 25.20
_diffrn_reflns_theta_min 3.55
_exptl_absorpt_coefficient_mu 0.086
_exptl_absorpt_correction_T_max 0.9915
_exptl_absorpt_correction_T_min 0.9747
_exptl_absorpt_correction_type 'Interframe scaling'
_exptl_crystal_colour White
_exptl_crystal_density_diffrn 1.250
_exptl_crystal_density_method 'not measured'
_exptl_crystal_description Block
_exptl_crystal_F_000 448
_exptl_crystal_size_max 0.30
_exptl_crystal_size_mid 0.20
_exptl_crystal_size_min 0.10
_refine_diff_density_max 0.329
_refine_diff_density_min -0.301
_refine_diff_density_rms 0.061
_refine_ls_abs_structure_details 'Flack H D (1983), Acta Cryst. A39, 876-881'
_refine_ls_abs_structure_Flack -1.5(13)
_refine_ls_extinction_coef 0.282(14)
_refine_ls_extinction_expression Fc^*^=kFc[1+0.001xFc^2^\l^3^/sin(2\q)]^-1/4^
_refine_ls_extinction_method SHELXL
_refine_ls_goodness_of_fit_ref 1.012
_refine_ls_hydrogen_treatment mixed
_refine_ls_matrix_type full
_refine_ls_number_parameters 564
_refine_ls_number_reflns 3875
_refine_ls_number_restraints 3
_refine_ls_restrained_S_all 1.011
_refine_ls_R_factor_all 0.0736
_refine_ls_R_factor_gt 0.0553
_refine_ls_shift/su_max 0.024
_refine_ls_shift/su_mean 0.002
_refine_ls_structure_factor_coef Fsqd
_refine_ls_weighting_details 'w=1/[\s^2^(Fo^2^)+(0.0470P)^2^+0.0000P] where P=(Fo^2^+2Fc^2^)/3'
_refine_ls_weighting_scheme calc
_refine_ls_wR_factor_gt 0.1078
_refine_ls_wR_factor_ref 0.1163
_reflns_number_gt 2922
_reflns_number_total 3875
_reflns_threshold_expression >2sigma(I)
_cod_data_source_file 900278Bsup1.cif
_cod_data_source_block pr9822
_cod_depositor_comments
;
The following automatic conversions were performed:

'_symmetry_cell_setting' value 'Triclinic' changed to 'triclinic'
according to /home/saulius/struct/CIF-dictionaries/cif_core.dic
dictionary named 'cif_core.dic' version 2.4.2 from 2011-04-26.

Automatic conversion script
Id: cif_fix_values 1891 2012-01-12 08:04:46Z andrius 

The following automatic conversions were performed:

'_refine_ls_weighting_scheme' value 'calc
w=1/[\s^2^(Fo^2^)+(0.0470P)^2^+0.0000P] where P=(Fo^2^+2Fc^2^)/3' was
changed to 'calc'. New tag '_refine_ls_weighting_details' was
created. The value of the new tag was set to
'w=1/[\s^2^(Fo^2^)+(0.0470P)^2^+0.0000P] where P=(Fo^2^+2Fc^2^)/3'.

Automatic conversion script
Id: cif_fix_values 3143 2015-03-26 13:38:13Z robertas 
;
_cod_original_cell_volume 1117.0(17)
_cod_original_sg_symbol_H-M P1
_cod_database_code 7213011

loop_
_symmetry_equiv_pos_as_xyz
'x, y, z'

loop_
_atom_site_label
_atom_site_type_symbol
_atom_site_fract_x
_atom_site_fract_y
_atom_site_fract_z
_atom_site_U_iso_or_equiv
_atom_site_adp_type
_atom_site_occupancy
_atom_site_calc_flag
_atom_site_refinement_flags
O1 O -0.0451(5) 1.3769(2) -0.0816(2) 0.0323(7) Uani 1 d .
O2 O -0.3876(5) 1.4963(2) -0.2324(2) 0.0363(8) Uani 1 d .
O3 O -0.1879(5) 1.4321(2) -0.3861(2) 0.0360(8) Uani 1 d .
O4 O 0.1816(5) 1.2716(2) -0.3213(2) 0.0331(7) Uani 1 d .
O5 O 0.1470(5) 1.1015(2) -0.1227(2) 0.0326(7) Uani 1 d .
O6 O -0.0520(5) 1.1576(2) 0.0299(2) 0.0313(7) Uani 1 d .
O7 O -0.3948(5) 1.1219(3) 0.0800(2) 0.0427(9) Uani 1 d .
O8 O -0.9345(5) 1.9597(3) -0.3773(3) 0.0450(9) Uani 1 d .
O9 O -0.3004(6) 0.8981(3) 0.4391(2) 0.0557(11) Uani 1 d .
O10 O -0.2755(5) 1.0231(3) 0.2785(2) 0.0362(8) Uani 1 d .
C1 C -0.2199(7) 1.3306(4) -0.0991(3) 0.0295(10) Uani 1 d .
H1 H -0.3446 1.3331 -0.0517 0.035 Uiso 1 calc R
C2 C -0.3005(7) 1.3886(3) -0.2099(3) 0.0294(10) Uani 1 d .
H2 H -0.4185 1.3533 -0.2204 0.035 Uiso 1 calc R
C3 C -0.1085(8) 1.3843(4) -0.2823(3) 0.0311(10) Uani 1 d .
H3 H 0.0050 1.4240 -0.2754 0.037 Uiso 1 calc R
C4 C -0.0047(7) 1.2705(4) -0.2565(3) 0.0295(10) Uani 1 d .
H4 H -0.1142 1.2334 -0.2709 0.035 Uiso 1 calc R
C5 C 0.0696(7) 1.2096(4) -0.1442(3) 0.0285(10) Uani 1 d .
H5 H 0.1891 1.2419 -0.1302 0.034 Uiso 1 calc R
C6 C -0.1278(7) 1.2157(4) -0.0766(3) 0.0300(10) Uani 1 d .
H6 H -0.2446 1.1813 -0.0894 0.036 Uiso 1 calc R
C10 C -0.1071(8) 1.4530(4) -0.0395(4) 0.0449(13) Uani 1 d .
H10A H -0.2358 1.4353 0.0060 0.054 Uiso 1 calc R
H10B H -0.1468 1.5247 -0.0952 0.054 Uiso 1 calc R
C11 C 0.0883(9) 1.4497(4) 0.0209(3) 0.0418(12) Uani 1 d .
C12 C 0.1542(9) 1.5411(4) 0.0126(4) 0.0433(12) Uani 1 d .
H12 H 0.0829 1.6077 -0.0353 0.052 Uiso 1 calc R
C13 C 0.3251(9) 1.5369(5) 0.0740(4) 0.0471(13) Uani 1 d .
H13 H 0.3658 1.6012 0.0681 0.057 Uiso 1 calc R
C14 C 0.4339(12) 1.4445(5) 0.1414(5) 0.0658(18) Uani 1 d .
H14 H 0.5423 1.4433 0.1861 0.079 Uiso 1 calc R
C15 C 0.3853(14) 1.3513(6) 0.1442(6) 0.094(3) Uani 1 d .
H15 H 0.4686 1.2856 0.1874 0.113 Uiso 1 calc R
C16 C 0.2162(13) 1.3532(5) 0.0847(5) 0.081(2) Uani 1 d .
H16 H 0.1855 1.2886 0.0867 0.097 Uiso 1 calc R
C20 C -0.6094(8) 1.5254(4) -0.2694(5) 0.0473(14) Uani 1 d .
H20A H -0.7048 1.4812 -0.2163 0.057 Uiso 1 calc R
H20B H -0.6175 1.5121 -0.3313 0.057 Uiso 1 calc R
C21 C -0.6910(7) 1.6397(4) -0.2953(3) 0.0333(11) Uani 1 d .
C22 C -0.5607(7) 1.7199(4) -0.3423(4) 0.0394(12) Uani 1 d .
H22 H -0.4105 1.7015 -0.3560 0.047 Uiso 1 calc R
C23 C -0.6459(7) 1.8241(4) -0.3687(4) 0.0357(11) Uani 1 d .
H23 H -0.5544 1.8770 -0.4001 0.043 Uiso 1 calc R
C24 C -0.8663(7) 1.8531(4) -0.3497(3) 0.0315(10) Uani 1 d .
C25 C -0.9998(8) 1.7759(4) -0.3050(4) 0.0359(11) Uani 1 d .
H25 H -1.1505 1.7950 -0.2925 0.043 Uiso 1 calc R
C26 C -0.9120(8) 1.6704(4) -0.2786(4) 0.0373(12) Uani 1 d .
H26 H -1.0047 1.6179 -0.2483 0.045 Uiso 1 calc R
C27 C -1.1616(8) 1.9929(4) -0.3624(4) 0.0492(14) Uani 1 d .
H27A H -1.1885 2.0697 -0.3839 0.074 Uiso 1 calc R
H27B H -1.1979 1.9572 -0.2896 0.074 Uiso 1 calc R
H27C H -1.2539 1.9746 -0.4034 0.074 Uiso 1 calc R
C30 C -0.0830(12) 1.5191(5) -0.4525(4) 0.0624(18) Uani 1 d .
H30A H 0.0788 1.4989 -0.4451 0.075 Uiso 1 calc R
H30B H -0.1270 1.5799 -0.4344 0.075 Uiso 1 calc R
C31 C -0.1497(8) 1.5490(4) -0.5596(3) 0.0364(11) Uani 1 d .
C32 C 0.0041(10) 1.5276(5) -0.6268(5) 0.0634(17) Uani 1 d .
H32 H 0.1509 1.4953 -0.6048 0.076 Uiso 1 calc R
C33 C -0.0636(17) 1.5549(8) -0.7277(6) 0.094(3) Uani 1 d .
H33 H 0.0382 1.5416 -0.7748 0.113 Uiso 1 calc R
C34 C -0.2716(19) 1.5997(7) -0.7573(5) 0.090(3) Uani 1 d .
H34 H -0.3151 1.6169 -0.8255 0.108 Uiso 1 calc R
C35 C -0.4229(13) 1.6212(6) -0.6927(6) 0.078(2) Uani 1 d .
H35 H -0.5690 1.6542 -0.7154 0.093 Uiso 1 calc R
C36 C -0.3597(10) 1.5945(4) -0.5964(4) 0.0549(15) Uani 1 d .
H36 H -0.4661 1.6078 -0.5508 0.066 Uiso 1 calc R
C40 C 0.1723(8) 1.2098(4) -0.3768(4) 0.0400(12) Uani 1 d .
H40A H 0.0277 1.2303 -0.4119 0.048 Uiso 1 calc R
H40B H 0.1866 1.1341 -0.3285 0.048 Uiso 1 calc R
C41 C 0.3534(7) 1.2251(4) -0.4554(3) 0.0326(11) Uani 1 d .
C42 C 0.4987(7) 1.2954(4) -0.4717(3) 0.0369(11) Uani 1 d .
H42 H 0.4879 1.3351 -0.4318 0.044 Uiso 1 calc R
C43 C 0.6612(9) 1.3081(4) -0.5466(4) 0.0476(13) Uani 1 d .
H43 H 0.7601 1.3567 -0.5579 0.057 Uiso 1 calc R
C44 C 0.6778(9) 1.2499(4) -0.6041(4) 0.0508(14) Uani 1 d .
H44 H 0.7885 1.2585 -0.6549 0.061 Uiso 1 calc R
C45 C 0.5336(10) 1.1789(4) -0.5881(4) 0.0520(14) Uani 1 d .
H45 H 0.5438 1.1390 -0.6278 0.062 Uiso 1 calc R
C46 C 0.3737(9) 1.1670(4) -0.5128(4) 0.0414(12) Uani 1 d .
H46 H 0.2762 1.1176 -0.5007 0.050 Uiso 1 calc R
C50 C 0.3821(7) 1.0780(4) -0.1169(4) 0.0348(11) Uani 1 d .
H50A H 0.4344 1.0873 -0.0580 0.042 Uiso 1 calc R
H50B H 0.4452 1.1277 -0.1803 0.042 Uiso 1 calc R
C51 C 0.4589(7) 0.9657(4) -0.1039(3) 0.0306(10) Uani 1 d .
C52 C 0.3289(7) 0.9084(4) -0.1283(4) 0.0385(11) Uani 1 d .
H52 H 0.1822 0.9388 -0.1519 0.046 Uiso 1 calc R
C53 C 0.4107(9) 0.8069(4) -0.1186(4) 0.0445(12) Uani 1 d .
H53 H 0.3228 0.7689 -0.1380 0.053 Uiso 1 calc R
C54 C 0.6212(9) 0.7617(4) -0.0806(4) 0.0455(13) Uani 1 d .
H54 H 0.6758 0.6912 -0.0716 0.055 Uiso 1 calc R
C55 C 0.7524(9) 0.8168(4) -0.0556(4) 0.0507(14) Uani 1 d .
H55 H 0.8972 0.7850 -0.0299 0.061 Uiso 1 calc R
C56 C 0.6731(8) 0.9189(4) -0.0679(4) 0.0406(12) Uani 1 d .
H56 H 0.7650 0.9576 -0.0518 0.049 Uiso 1 calc R
C60 C -0.2042(7) 1.1124(3) 0.0994(3) 0.0290(10) Uani 1 d .
C61 C -0.0972(7) 1.0460(4) 0.2043(3) 0.0292(10) Uani 1 d .
C62 C 0.0635(8) 1.0916(4) 0.2441(3) 0.0381(11) Uani 1 d .
H62A H -0.0130 1.1496 0.2613 0.046 Uiso 1 calc R
H62B H 0.1802 1.1181 0.1935 0.046 Uiso 1 calc R
C63 C 0.1582(8) 0.9939(4) 0.3414(4) 0.0393(12) Uani 1 d .
H63A H 0.1199 1.0057 0.4040 0.047 Uiso 1 calc R
H63B H 0.3203 0.9779 0.3376 0.047 Uiso 1 calc R
C64 C 0.0461(7) 0.9022(4) 0.3412(3) 0.0314(10) Uani 1 d .
C65 C -0.1890(8) 0.9344(4) 0.3636(3) 0.0375(11) Uani 1 d .
C66 C 0.0228(7) 0.9326(3) 0.2245(3) 0.0288(10) Uani 1 d .
C67 C 0.2413(8) 0.9300(4) 0.1678(4) 0.0455(14) Uani 1 d .
H67A H 0.3355 0.9716 0.1824 0.068 Uiso 1 calc R
H67B H 0.2129 0.9601 0.0937 0.068 Uiso 1 calc R
H67C H 0.3153 0.8566 0.1910 0.068 Uiso 1 calc R
C68 C -0.1210(9) 0.8651(4) 0.2026(4) 0.0441(12) Uani 1 d .
H68A H -0.0463 0.7916 0.2283 0.066 Uiso 1 calc R
H68B H -0.1456 0.8930 0.1284 0.066 Uiso 1 calc R
H68C H -0.2628 0.8677 0.2371 0.066 Uiso 1 calc R
C69 C 0.1480(9) 0.7917(4) 0.4114(3) 0.0421(12) Uani 1 d .
H69A H 0.1316 0.7824 0.4829 0.063 Uiso 1 calc R
H69B H 0.3046 0.7804 0.3956 0.063 Uiso 1 calc R
H69C H 0.0740 0.7404 0.4014 0.063 Uiso 1 calc R

loop_
_atom_site_aniso_label
_atom_site_aniso_U_11
_atom_site_aniso_U_22
_atom_site_aniso_U_33
_atom_site_aniso_U_23
_atom_site_aniso_U_13
_atom_site_aniso_U_12
O1 0.0306(16) 0.0361(19) 0.0368(16) -0.0211(14) -0.0013(14) -0.0062(14)
O2 0.0337(18) 0.0282(19) 0.0438(17) -0.0124(15) -0.0109(15) 0.0005(14)
O3 0.0445(19) 0.0322(19) 0.0281(16) -0.0064(13) -0.0018(14) -0.0141(15)
O4 0.0343(17) 0.0382(19) 0.0337(16) -0.0212(14) 0.0080(13) -0.0093(14)
O5 0.0286(17) 0.0262(17) 0.0417(17) -0.0138(14) -0.0008(14) -0.0018(13)
O6 0.0277(16) 0.0356(19) 0.0242(14) -0.0053(12) 0.0018(12) -0.0091(13)
O7 0.0260(18) 0.056(2) 0.0358(17) -0.0082(15) -0.0029(14) -0.0102(16)
O8 0.0373(19) 0.031(2) 0.058(2) -0.0114(16) -0.0054(16) -0.0023(15)
O9 0.044(2) 0.073(3) 0.0328(18) -0.0058(17) 0.0118(16) -0.0125(19)
O10 0.0269(16) 0.044(2) 0.0313(16) -0.0117(14) 0.0060(13) -0.0013(14)
C1 0.027(2) 0.028(3) 0.036(2) -0.0147(19) 0.0006(19) -0.0054(19)
C2 0.029(2) 0.023(2) 0.036(2) -0.0101(19) -0.0012(19) -0.0072(19)
C3 0.035(2) 0.025(3) 0.031(2) -0.0081(19) -0.0027(19) -0.007(2)
C4 0.030(2) 0.031(3) 0.031(2) -0.0143(19) 0.0059(18) -0.011(2)
C5 0.025(2) 0.028(3) 0.032(2) -0.0116(19) -0.0011(18) -0.0037(19)
C6 0.030(2) 0.030(3) 0.025(2) -0.0069(18) -0.0040(18) -0.001(2)
C10 0.049(3) 0.043(3) 0.050(3) -0.027(2) 0.000(2) -0.010(3)
C11 0.056(3) 0.034(3) 0.038(3) -0.015(2) 0.000(2) -0.013(2)
C12 0.049(3) 0.035(3) 0.049(3) -0.020(2) 0.000(2) -0.010(2)
C13 0.048(3) 0.053(4) 0.048(3) -0.025(3) 0.002(3) -0.022(3)
C14 0.090(5) 0.058(4) 0.060(4) -0.030(3) -0.026(4) -0.017(4)
C15 0.120(7) 0.068(5) 0.082(5) -0.011(4) -0.066(5) -0.014(5)
C16 0.130(6) 0.038(4) 0.065(4) -0.003(3) -0.038(4) -0.025(4)
C20 0.028(3) 0.039(3) 0.076(4) -0.025(3) -0.008(2) -0.004(2)
C21 0.029(2) 0.031(3) 0.036(2) -0.010(2) -0.007(2) -0.003(2)
C22 0.024(2) 0.046(3) 0.052(3) -0.024(2) 0.002(2) -0.004(2)
C23 0.029(2) 0.032(3) 0.046(3) -0.015(2) 0.004(2) -0.012(2)
C24 0.033(2) 0.028(3) 0.029(2) -0.0088(19) -0.0043(19) -0.002(2)
C25 0.025(2) 0.034(3) 0.047(3) -0.017(2) -0.001(2) -0.001(2)
C26 0.033(3) 0.031(3) 0.043(3) -0.011(2) 0.005(2) -0.008(2)
C27 0.037(3) 0.040(3) 0.069(4) -0.024(3) -0.001(3) 0.001(2)
C30 0.102(5) 0.045(4) 0.038(3) -0.005(2) 0.001(3) -0.044(4)
C31 0.050(3) 0.025(3) 0.033(2) -0.010(2) 0.001(2) -0.008(2)
C32 0.053(4) 0.056(4) 0.085(4) -0.032(3) 0.020(3) -0.020(3)
C33 0.137(8) 0.126(7) 0.064(4) -0.067(5) 0.072(5) -0.090(6)
C34 0.142(8) 0.093(6) 0.041(3) -0.009(4) -0.012(5) -0.078(6)
C35 0.082(5) 0.057(5) 0.069(5) 0.004(3) -0.022(4) -0.020(4)
C36 0.066(4) 0.036(3) 0.053(3) -0.010(3) 0.004(3) -0.007(3)
C40 0.040(3) 0.045(3) 0.047(3) -0.029(2) 0.009(2) -0.015(2)
C41 0.032(2) 0.033(3) 0.034(2) -0.016(2) 0.0009(19) -0.003(2)
C42 0.038(3) 0.038(3) 0.039(2) -0.022(2) 0.005(2) -0.003(2)
C43 0.050(3) 0.045(3) 0.050(3) -0.021(3) 0.014(2) -0.017(3)
C44 0.061(3) 0.044(3) 0.040(3) -0.016(2) 0.013(3) 0.002(3)
C45 0.079(4) 0.034(3) 0.044(3) -0.020(2) 0.007(3) -0.001(3)
C46 0.051(3) 0.032(3) 0.038(2) -0.011(2) -0.001(2) -0.010(2)
C50 0.026(2) 0.035(3) 0.048(3) -0.022(2) -0.001(2) -0.003(2)
C51 0.028(2) 0.036(3) 0.026(2) -0.0140(19) 0.0055(18) -0.001(2)
C52 0.027(2) 0.036(3) 0.051(3) -0.019(2) -0.003(2) 0.001(2)
C53 0.051(3) 0.035(3) 0.049(3) -0.020(2) 0.001(2) -0.008(2)
C54 0.050(3) 0.030(3) 0.051(3) -0.016(2) 0.002(3) 0.005(2)
C55 0.040(3) 0.041(3) 0.065(4) -0.019(3) -0.010(3) 0.003(3)
C56 0.037(3) 0.043(3) 0.047(3) -0.025(2) -0.007(2) -0.001(2)
C60 0.030(2) 0.025(2) 0.031(2) -0.0116(18) 0.0028(19) -0.0043(19)
C61 0.023(2) 0.035(3) 0.029(2) -0.0133(19) 0.0107(18) -0.0094(19)
C62 0.040(3) 0.038(3) 0.036(3) -0.014(2) 0.001(2) -0.012(2)
C63 0.039(3) 0.040(3) 0.036(2) -0.012(2) -0.001(2) -0.012(2)
C64 0.029(2) 0.038(3) 0.026(2) -0.0113(19) 0.0042(18) -0.009(2)
C65 0.037(3) 0.040(3) 0.031(2) -0.010(2) 0.004(2) -0.007(2)
C66 0.029(2) 0.028(2) 0.025(2) -0.0079(18) 0.0037(18) -0.0024(19)
C67 0.036(3) 0.048(3) 0.042(3) -0.017(2) 0.012(2) 0.008(2)
C68 0.059(3) 0.034(3) 0.041(2) -0.016(2) -0.005(2) -0.012(2)
C69 0.047(3) 0.041(3) 0.035(3) -0.011(2) -0.002(2) -0.010(2)

loop_
_atom_type_symbol
_atom_type_description
_atom_type_scat_dispersion_real
_atom_type_scat_dispersion_imag
_atom_type_scat_source
C C 0.0033 0.0016 'International Tables Vol C Tables 4.2.6.8 and 6.1.1.4'
H H 0.0000 0.0000 'International Tables Vol C Tables 4.2.6.8 and 6.1.1.4'
O O 0.0106 0.0060 'International Tables Vol C Tables 4.2.6.8 and 6.1.1.4'

loop_
_geom_angle_atom_site_label_1
_geom_angle_atom_site_label_2
_geom_angle_atom_site_label_3
_geom_angle
C10 O1 C1 116.3(4)
C2 O2 C20 112.9(3)
C30 O3 C3 114.0(4)
C40 O4 C4 112.6(3)
C5 O5 C50 111.9(3)
C60 O6 C6 116.2(3)
C24 O8 C27 117.4(4)
C65 O10 C61 105.6(3)
O1 C1 C2 110.9(4)
O1 C1 C6 107.2(4)
C2 C1 C6 109.5(3)
O2 C2 C1 110.3(4)
O2 C2 C3 109.6(3)
C1 C2 C3 109.5(4)
O3 C3 C4 108.6(4)
O3 C3 C2 109.5(4)
C4 C3 C2 110.8(3)
O4 C4 C3 108.3(3)
O4 C4 C5 109.1(4)
C3 C4 C5 112.7(4)
O5 C5 C6 109.0(3)
O5 C5 C4 110.0(4)
C6 C5 C4 108.2(3)
O6 C6 C5 107.1(3)
O6 C6 C1 110.7(3)
C5 C6 C1 110.8(4)
O1 C10 C11 107.3(4)
C12 C11 C16 117.0(5)
C12 C11 C10 121.2(5)
C16 C11 C10 121.8(5)
C11 C12 C13 120.5(5)
C14 C13 C12 121.9(6)
C13 C14 C15 118.7(6)
C16 C15 C14 120.3(7)
C15 C16 C11 121.0(7)
O2 C20 C21 111.0(4)
C26 C21 C22 117.5(4)
C26 C21 C20 118.9(4)
C22 C21 C20 123.5(4)
C23 C22 C21 121.3(4)
C22 C23 C24 120.4(4)
O8 C24 C25 124.6(4)
O8 C24 C23 115.8(4)
C25 C24 C23 119.6(4)
C24 C25 C26 119.6(4)
C25 C26 C21 121.6(4)
O3 C30 C31 108.6(4)
C36 C31 C32 117.6(5)
C36 C31 C30 123.0(5)
C32 C31 C30 119.4(5)
C31 C32 C33 118.5(7)
C34 C33 C32 120.0(6)
C33 C34 C35 122.1(6)
C36 C35 C34 118.1(7)
C35 C36 C31 123.7(6)
O4 C40 C41 111.2(4)
C46 C41 C42 119.1(4)
C46 C41 C40 118.6(4)
C42 C41 C40 122.3(4)
C41 C42 C43 120.2(5)
C44 C43 C42 119.9(5)
C43 C44 C45 120.3(5)
C44 C45 C46 118.9(5)
C41 C46 C45 121.6(5)
O5 C50 C51 110.4(4)
C52 C51 C56 118.8(4)
C52 C51 C50 123.0(4)
C56 C51 C50 118.2(4)
C51 C52 C53 120.6(4)
C54 C53 C52 119.3(5)
C55 C54 C53 121.0(5)
C54 C55 C56 119.7(5)
C55 C56 C51 120.6(5)
O7 C60 O6 124.5(4)
O7 C60 C61 125.2(4)
O6 C60 C61 110.3(4)
O10 C61 C60 106.6(3)
O10 C61 C62 106.2(3)
C60 C61 C62 119.3(4)
O10 C61 C66 101.8(3)
C60 C61 C66 117.0(4)
C62 C61 C66 104.2(4)
C61 C62 C63 101.8(4)
C62 C63 C64 103.8(4)
C65 C64 C69 115.3(4)
C65 C64 C66 99.0(3)
C69 C64 C66 119.5(4)
C65 C64 C63 101.9(4)
C69 C64 C63 115.9(4)
C66 C64 C63 102.5(3)
O9 C65 O10 120.3(4)
O9 C65 C64 131.7(4)
O10 C65 C64 108.0(3)
C67 C66 C68 108.8(4)
C67 C66 C64 114.7(4)
C68 C66 C64 112.7(4)
C67 C66 C61 114.4(4)
C68 C66 C61 113.7(4)
C64 C66 C61 91.8(3)

loop_
_geom_bond_atom_site_label_1
_geom_bond_atom_site_label_2
_geom_bond_distance
O1 C10 1.431(6)
O1 C1 1.437(6)
O2 C2 1.427(5)
O2 C20 1.428(6)
O3 C30 1.426(6)
O3 C3 1.432(5)
O4 C40 1.419(6)
O4 C4 1.429(5)
O5 C5 1.424(5)
O5 C50 1.430(6)
O6 C60 1.351(5)
O6 C6 1.461(5)
O7 C60 1.197(5)
O8 C24 1.379(6)
O8 C27 1.433(6)
O9 C65 1.211(5)
O10 C65 1.381(6)
O10 C61 1.459(5)
C1 C2 1.521(6)
C1 C6 1.524(6)
C2 C3 1.536(6)
C3 C4 1.520(6)
C4 C5 1.531(6)
C5 C6 1.522(6)
C10 C11 1.512(7)
C11 C12 1.373(7)
C11 C16 1.411(8)
C12 C13 1.396(7)
C13 C14 1.344(8)
C14 C15 1.381(9)
C15 C16 1.380(9)
C20 C21 1.495(7)
C21 C26 1.396(7)
C21 C22 1.404(7)
C22 C23 1.370(7)
C23 C24 1.396(6)
C24 C25 1.385(7)
C25 C26 1.389(7)
C30 C31 1.480(7)
C31 C36 1.375(7)
C31 C32 1.399(8)
C32 C33 1.405(11)
C33 C34 1.339(12)
C34 C35 1.363(12)
C35 C36 1.337(9)
C40 C41 1.511(6)
C41 C46 1.376(7)
C41 C42 1.384(6)
C42 C43 1.398(6)
C43 C44 1.380(8)
C44 C45 1.388(8)
C45 C46 1.392(7)
C50 C51 1.509(6)
C51 C52 1.383(7)
C51 C56 1.398(7)
C52 C53 1.387(7)
C53 C54 1.381(7)
C54 C55 1.369(8)
C55 C56 1.379(7)
C60 C61 1.520(6)
C61 C62 1.523(7)
C61 C66 1.560(6)
C62 C63 1.549(7)
C63 C64 1.567(7)
C64 C65 1.501(6)
C64 C69 1.505(7)
C64 C66 1.556(6)
C66 C67 1.532(6)
C66 C68 1.538(7)
